data_7013170
loop_
_publ_author_name
'Yang, Ting'
'Tu, Chao'
'Zhang, Junyong'
'Lin, Liping'
'Zhang, Xianming'
'Liu, Qin'
'Ding, Jian'
'Xu, Qiang'
'Guo, Zijian'

_publ_section_title
;
 Novel Au(iii) complexes of aminoquinoline derivatives: crystal
 structure, DNA binding and cytotoxicity against melanoma and lung
 tumour cellsElectronic supplementary information (ESI) available: UV
 spectra of 3, 3 + NaCl, and 1 + calf thymus DNA; fluorescence spectra
 of the CT-DNA-EB system with increasing amounts of 1 or 3. See
 http://www.rsc.org/suppdata/dt/b3/b305109a/
;
_journal_issue 17
_journal_name_full 'Dalton Transactions'
_journal_page_first 3419
_journal_paper_doi 10.1039/b305109a
_journal_year 2003
_chemical_formula_sum 'C11 H10 Au Cl2 N3 O'
_chemical_formula_weight 468.09
_chemical_name_systematic
; 
? 
;
_space_group_IT_number 14
_symmetry_cell_setting monoclinic
_symmetry_space_group_name_Hall '-P 2ybc'
_symmetry_space_group_name_H-M 'P 1 21/c 1'
_atom_sites_solution_hydrogens geom
_atom_sites_solution_primary direct
_atom_sites_solution_secondary difmap
_audit_creation_method SHELXL-97
_cell_angle_alpha 90.00
_cell_angle_beta 90.855(3)
_cell_angle_gamma 90.00
_cell_formula_units_Z 4
_cell_length_a 6.5239(9)
_cell_length_b 19.001(3)
_cell_length_c 10.1653(14)
_cell_measurement_reflns_used 7202
_cell_measurement_temperature 293(2)
_cell_measurement_theta_max 27.06
_cell_measurement_theta_min 2.14
_cell_volume 1260.0(3)
_computing_cell_refinement 'Bruker SMART'
_computing_data_collection 'Bruker SMART'
_computing_data_reduction 'Bruker SHELXTL'
_computing_structure_refinement 'Bruker SHELXTL'
_computing_structure_solution 'Bruker SHELXTL'
_diffrn_ambient_temperature 293(2)
_diffrn_measured_fraction_theta_full 0.986
_diffrn_measured_fraction_theta_max 0.986
_diffrn_measurement_device_type 'CCD area detector'
_diffrn_measurement_method 'phi and omega scans'
_diffrn_radiation_monochromator graphite
_diffrn_radiation_source 'fine-focus sealed tube'
_diffrn_radiation_type MoK\a
_diffrn_radiation_wavelength 0.71073
_diffrn_reflns_av_R_equivalents 0.0731
_diffrn_reflns_av_sigmaI/netI 0.0880
_diffrn_reflns_limit_h_max 8
_diffrn_reflns_limit_h_min -7
_diffrn_reflns_limit_k_max 24
_diffrn_reflns_limit_k_min -23
_diffrn_reflns_limit_l_max 7
_diffrn_reflns_limit_l_min -12
_diffrn_reflns_number 7202
_diffrn_reflns_theta_full 27.06
_diffrn_reflns_theta_max 27.06
_diffrn_reflns_theta_min 2.14
_exptl_absorpt_coefficient_mu 12.089
_exptl_absorpt_correction_T_max 0.299
_exptl_absorpt_correction_T_min 0.244
_exptl_absorpt_correction_type empirical
_exptl_crystal_colour Orange
_exptl_crystal_density_diffrn 2.468
_exptl_crystal_density_method 'not measured'
_exptl_crystal_description Block
_exptl_crystal_F_000 872
_exptl_crystal_size_max 0.15
_exptl_crystal_size_mid 0.10
_exptl_crystal_size_min 0.10
_refine_diff_density_max 1.711
_refine_diff_density_min -1.138
_refine_diff_density_rms 0.195
_refine_ls_extinction_method none
_refine_ls_goodness_of_fit_ref 0.827
_refine_ls_hydrogen_treatment mixed
_refine_ls_matrix_type full
_refine_ls_number_parameters 163
_refine_ls_number_reflns 2735
_refine_ls_number_restraints 0
_refine_ls_restrained_S_all 0.827
_refine_ls_R_factor_all 0.0600
_refine_ls_R_factor_gt 0.0371
_refine_ls_shift/su_max 0.002
_refine_ls_shift/su_mean 0.000
_refine_ls_structure_factor_coef Fsqd
_refine_ls_weighting_details 'calc w=1/[\s^2^(Fo^2^)+(0.0240P)^2^+0.0000P] where P=(Fo^2^+2Fc^2^)/3'
_refine_ls_weighting_scheme calc
_refine_ls_wR_factor_gt 0.0711
_refine_ls_wR_factor_ref 0.0754
_reflns_number_gt 1919
_reflns_number_total 2735
_reflns_threshold_expression >2sigma(I)
_cod_data_source_file b305109a.txt
_cod_data_source_block tt_2
_cod_depositor_comments
;
The following automatic conversions were performed:
'_symmetry_cell_setting' value 'Monoclinic' changed to 'monoclinic'
according to '/home/saulius/struct/CIF-dictionaries/cif_core.dic'
dictionary named 'cif_core.dic' version 2.4.1 from
2010-06-29.

'_exptl_absorpt_correction_type' value 'Empirical' changed to
'empirical' according to
'/home/saulius/struct/CIF-dictionaries/cif_core.dic' dictionary named
'cif_core.dic' version 2.4.1 from 2010-06-29.

Automatic conversion script
Id: cif_fix_enum 1527 2010-12-29 10:47:43Z saulius 
;
_cod_original_sg_symbol_H-M P2(1)/c
_cod_database_code 7013170

loop_
_symmetry_equiv_pos_as_xyz
'x, y, z'
'-x, y+1/2, -z+1/2'
'-x, -y, -z'
'x, -y-1/2, z-1/2'

loop_
_atom_site_label
_atom_site_type_symbol
_atom_site_fract_x
_atom_site_fract_y
_atom_site_fract_z
_atom_site_U_iso_or_equiv
_atom_site_adp_type
_atom_site_occupancy
_atom_site_symmetry_multiplicity
_atom_site_calc_flag
_atom_site_refinement_flags
_atom_site_disorder_assembly
_atom_site_disorder_group
Au1 Au 0.28558(5) 1.087272(16) 0.83570(3) 0.03054(11) Uani 1 1 d . . .
Cl1 Cl 0.2949(4) 1.07157(13) 1.0578(2) 0.0490(6) Uani 1 1 d . . .
Cl2 Cl 1.1619(3) 0.82756(11) 0.1407(2) 0.0439(5) Uani 1 1 d . . .
O1 O 0.2833(10) 1.1899(3) 0.4904(6) 0.0508(17) Uani 1 1 d . . .
N1 N 0.2335(9) 0.9861(3) 0.7812(6) 0.0285(15) Uani 1 1 d . . .
N2 N 0.2808(9) 1.1043(3) 0.6462(6) 0.0277(15) Uani 1 1 d . . .
N3 N 0.3633(10) 1.1903(3) 0.8437(7) 0.0376(17) Uani 1 1 d . . .
H3B H 0.2926 1.2118 0.9076 0.045 Uiso 1 1 calc R . .
H3C H 0.4979 1.1945 0.8629 0.045 Uiso 1 1 calc R . .
C1 C 0.2090(12) 0.9317(4) 0.8542(8) 0.036(2) Uani 1 1 d . . .
H1A H 0.2059 0.9373 0.9450 0.044 Uiso 1 1 calc R . .
C2 C 0.1869(14) 0.8642(4) 0.8011(10) 0.045(2) Uani 1 1 d . . .
H2A H 0.1686 0.8257 0.8562 0.054 Uiso 1 1 calc R . .
C3 C 0.1925(12) 0.8552(5) 0.6679(10) 0.045(2) Uani 1 1 d . . .
H3A H 0.1780 0.8104 0.6317 0.054 Uiso 1 1 calc R . .
C4 C 0.2207(11) 0.9150(4) 0.5839(8) 0.0342(19) Uani 1 1 d . . .
C5 C 0.2273(11) 0.9119(5) 0.4467(8) 0.036(2) Uani 1 1 d . . .
H5A H 0.2189 0.8686 0.4044 0.044 Uiso 1 1 calc R . .
C6 C 0.2457(11) 0.9710(4) 0.3755(9) 0.035(2) Uani 1 1 d . . .
H6A H 0.2450 0.9679 0.2842 0.042 Uiso 1 1 calc R . .
C7 C 0.2656(11) 1.0358(4) 0.4341(8) 0.0321(19) Uani 1 1 d . . .
H7A H 0.2818 1.0758 0.3826 0.039 Uiso 1 1 calc R . .
C8 C 0.2614(11) 1.0414(4) 0.5694(8) 0.0267(17) Uani 1 1 d . . .
C9 C 0.2386(11) 0.9819(4) 0.6445(7) 0.0293(18) Uani 1 1 d . . .
C10 C 0.2934(12) 1.1710(4) 0.6044(9) 0.035(2) Uani 1 1 d . . .
C11 C 0.3174(14) 1.2238(4) 0.7168(8) 0.044(2) Uani 1 1 d . . .
H11A H 0.4269 1.2563 0.6962 0.052 Uiso 1 1 calc R . .
H11B H 0.1918 1.2507 0.7239 0.052 Uiso 1 1 calc R . .

loop_
_atom_site_aniso_label
_atom_site_aniso_U_11
_atom_site_aniso_U_22
_atom_site_aniso_U_33
_atom_site_aniso_U_23
_atom_site_aniso_U_13
_atom_site_aniso_U_12
Au1 0.03093(17) 0.03102(18) 0.02971(17) -0.00045(17) 0.00123(12) 0.00222(15)
Cl1 0.0527(14) 0.0647(16) 0.0297(11) 0.0026(11) 0.0004(10) 0.0061(11)
Cl2 0.0477(13) 0.0400(13) 0.0439(13) -0.0004(10) -0.0002(11) 0.0010(10)
O1 0.084(5) 0.027(3) 0.041(4) 0.010(3) -0.003(4) -0.005(3)
N1 0.028(4) 0.018(3) 0.040(4) 0.002(3) 0.001(3) -0.003(3)
N2 0.027(3) 0.024(4) 0.033(4) 0.005(3) 0.008(3) 0.004(2)
N3 0.042(4) 0.030(4) 0.040(4) -0.004(3) 0.000(3) 0.002(3)
C1 0.036(5) 0.040(5) 0.033(5) 0.005(4) -0.006(4) 0.002(4)
C2 0.052(6) 0.027(5) 0.056(6) 0.012(5) 0.005(5) 0.003(4)
C3 0.037(5) 0.032(5) 0.066(7) -0.003(5) 0.003(5) 0.002(4)
C4 0.021(4) 0.032(4) 0.049(5) 0.004(5) 0.002(4) 0.005(4)
C5 0.027(4) 0.034(5) 0.048(5) -0.020(5) -0.004(4) 0.003(4)
C6 0.026(4) 0.038(5) 0.040(5) -0.002(4) -0.001(4) 0.005(3)
C7 0.029(4) 0.035(5) 0.033(5) 0.001(4) 0.006(4) 0.004(3)
C8 0.020(4) 0.032(5) 0.028(4) -0.006(4) -0.001(3) 0.000(3)
C9 0.021(4) 0.038(5) 0.029(5) -0.002(4) 0.005(3) 0.002(3)
C10 0.034(5) 0.020(4) 0.052(6) -0.005(4) 0.004(4) 0.002(3)
C11 0.059(6) 0.025(5) 0.047(6) -0.007(4) 0.001(5) -0.002(4)

loop_
_atom_type_symbol
_atom_type_description
_atom_type_scat_dispersion_real
_atom_type_scat_dispersion_imag
_atom_type_scat_source
C C 0.0033 0.0016 'International Tables Vol C Tables 4.2.6.8 and 6.1.1.4'
H H 0.0000 0.0000 'International Tables Vol C Tables 4.2.6.8 and 6.1.1.4'
N N 0.0061 0.0033 'International Tables Vol C Tables 4.2.6.8 and 6.1.1.4'
O O 0.0106 0.0060 'International Tables Vol C Tables 4.2.6.8 and 6.1.1.4'
Cl Cl 0.1484 0.1585 'International Tables Vol C Tables 4.2.6.8 and 6.1.1.4'
Au Au -2.0133 8.8022 'International Tables Vol C Tables 4.2.6.8 and 6.1.1.4'

loop_
_geom_angle_atom_site_label_1
_geom_angle_atom_site_label_2
_geom_angle_atom_site_label_3
_geom_angle
_geom_angle_site_symmetry_1
_geom_angle_site_symmetry_3
_geom_angle_publ_flag
N2 Au1 N3 83.1(3) . . ?
N2 Au1 N1 83.5(3) . . ?
N3 Au1 N1 165.7(3) . . ?
N2 Au1 Cl1 177.92(19) . . ?
N3 Au1 Cl1 94.8(2) . . ?
N1 Au1 Cl1 98.6(2) . . ?
C1 N1 C9 122.3(7) . . ?
C1 N1 Au1 128.8(6) . . ?
C9 N1 Au1 108.8(5) . . ?
C10 N2 C8 128.5(7) . . ?
C10 N2 Au1 118.0(6) . . ?
C8 N2 Au1 113.6(5) . . ?
C11 N3 Au1 109.7(5) . . ?
C11 N3 H3B 109.7 . . ?
Au1 N3 H3B 109.7 . . ?
C11 N3 H3C 109.7 . . ?
Au1 N3 H3C 109.7 . . ?
H3B N3 H3C 108.2 . . ?
N1 C1 C2 121.9(8) . . ?
N1 C1 H1A 119.1 . . ?
C2 C1 H1A 119.1 . . ?
C3 C2 C1 119.6(8) . . ?
C3 C2 H2A 120.2 . . ?
C1 C2 H2A 120.2 . . ?
C2 C3 C4 119.7(8) . . ?
C2 C3 H3A 120.2 . . ?
C4 C3 H3A 120.2 . . ?
C5 C4 C9 117.9(8) . . ?
C5 C4 C3 124.5(8) . . ?
C9 C4 C3 117.6(8) . . ?
C6 C5 C4 120.6(8) . . ?
C6 C5 H5A 119.7 . . ?
C4 C5 H5A 119.7 . . ?
C5 C6 C7 121.6(8) . . ?
C5 C6 H6A 119.2 . . ?
C7 C6 H6A 119.2 . . ?
C6 C7 C8 119.9(8) . . ?
C6 C7 H7A 120.0 . . ?
C8 C7 H7A 120.0 . . ?
C7 C8 C9 119.6(7) . . ?
C7 C8 N2 127.2(7) . . ?
C9 C8 N2 113.2(6) . . ?
C8 C9 N1 120.7(7) . . ?
C8 C9 C4 120.4(7) . . ?
N1 C9 C4 118.9(7) . . ?
O1 C10 N2 125.5(8) . . ?
O1 C10 C11 121.5(7) . . ?
N2 C10 C11 113.0(8) . . ?
N3 C11 C10 113.0(7) . . ?
N3 C11 H11A 109.0 . . ?
C10 C11 H11A 109.0 . . ?
N3 C11 H11B 109.0 . . ?
C10 C11 H11B 109.0 . . ?
H11A C11 H11B 107.8 . . ?

loop_
_geom_bond_atom_site_label_1
_geom_bond_atom_site_label_2
_geom_bond_distance
_geom_bond_site_symmetry_2
_geom_bond_publ_flag
Au1 N2 1.953(6) . ?
Au1 N3 2.024(6) . ?
Au1 N1 2.027(6) . ?
Au1 Cl1 2.277(2) . ?
O1 C10 1.215(10) . ?
N1 C1 1.284(9) . ?
N1 C9 1.393(9) . ?
N2 C10 1.339(9) . ?
N2 C8 1.431(9) . ?
N3 C11 1.466(10) . ?
N3 H3B 0.9000 . ?
N3 H3C 0.9000 . ?
C1 C2 1.398(12) . ?
C1 H1A 0.9300 . ?
C2 C3 1.366(12) . ?
C2 H2A 0.9300 . ?
C3 C4 1.435(11) . ?
C3 H3A 0.9300 . ?
C4 C5 1.397(11) . ?
C4 C9 1.416(11) . ?
C5 C6 1.341(11) . ?
C5 H5A 0.9300 . ?
C6 C7 1.373(10) . ?
C6 H6A 0.9300 . ?
C7 C8 1.381(10) . ?
C7 H7A 0.9300 . ?
C8 C9 1.375(10) . ?
C10 C11 1.527(11) . ?
C11 H11A 0.9700 . ?
C11 H11B 0.9700 . ?

loop_
_geom_torsion_atom_site_label_1
_geom_torsion_atom_site_label_2
_geom_torsion_atom_site_label_3
_geom_torsion_atom_site_label_4
_geom_torsion
_geom_torsion_site_symmetry_1
_geom_torsion_site_symmetry_2
_geom_torsion_site_symmetry_3
_geom_torsion_site_symmetry_4
_geom_torsion_publ_flag
N2 Au1 N1 C1 -178.7(7) . . . . ?
N3 Au1 N1 C1 160.2(9) . . . . ?
Cl1 Au1 N1 C1 1.6(7) . . . . ?
N2 Au1 N1 C9 4.6(5) . . . . ?
N3 Au1 N1 C9 -16.4(13) . . . . ?
Cl1 Au1 N1 C9 -175.1(4) . . . . ?
N3 Au1 N2 C10 -10.2(5) . . . . ?
N1 Au1 N2 C10 174.9(6) . . . . ?
Cl1 Au1 N2 C10 -13(5) . . . . ?
N3 Au1 N2 C8 170.4(5) . . . . ?
N1 Au1 N2 C8 -4.5(5) . . . . ?
Cl1 Au1 N2 C8 168(5) . . . . ?
N2 Au1 N3 C11 15.7(5) . . . . ?
N1 Au1 N3 C11 36.8(13) . . . . ?
Cl1 Au1 N3 C11 -164.4(5) . . . . ?
C9 N1 C1 C2 0.4(12) . . . . ?
Au1 N1 C1 C2 -175.9(6) . . . . ?
N1 C1 C2 C3 0.4(13) . . . . ?
C1 C2 C3 C4 0.0(12) . . . . ?
C2 C3 C4 C5 -179.5(8) . . . . ?
C2 C3 C4 C9 -1.0(11) . . . . ?
C9 C4 C5 C6 -1.4(11) . . . . ?
C3 C4 C5 C6 177.2(7) . . . . ?
C4 C5 C6 C7 2.2(12) . . . . ?
C5 C6 C7 C8 -1.7(12) . . . . ?
C6 C7 C8 C9 0.4(11) . . . . ?
C6 C7 C8 N2 179.7(7) . . . . ?
C10 N2 C8 C7 4.8(12) . . . . ?
Au1 N2 C8 C7 -175.9(6) . . . . ?
C10 N2 C8 C9 -175.9(7) . . . . ?
Au1 N2 C8 C9 3.4(7) . . . . ?
C7 C8 C9 N1 -179.9(7) . . . . ?
N2 C8 C9 N1 0.7(10) . . . . ?
C7 C8 C9 C4 0.4(11) . . . . ?
N2 C8 C9 C4 -179.0(6) . . . . ?
C1 N1 C9 C8 178.8(7) . . . . ?
Au1 N1 C9 C8 -4.2(8) . . . . ?
C1 N1 C9 C4 -1.4(11) . . . . ?
Au1 N1 C9 C4 175.5(5) . . . . ?
C5 C4 C9 C8 0.1(10) . . . . ?
C3 C4 C9 C8 -178.6(7) . . . . ?
C5 C4 C9 N1 -179.7(6) . . . . ?
C3 C4 C9 N1 1.7(10) . . . . ?
C8 N2 C10 O1 2.7(13) . . . . ?
Au1 N2 C10 O1 -176.6(7) . . . . ?
C8 N2 C10 C11 -178.8(7) . . . . ?
Au1 N2 C10 C11 2.0(9) . . . . ?
Au1 N3 C11 C10 -18.8(9) . . . . ?
O1 C10 C11 N3 -169.7(8) . . . . ?
N2 C10 C11 N3 11.7(10) . . . . ?
